data_7020904
loop_
_publ_author_name
'Takaichi, June'
'Ohkubo, Kei'
'Sugimoto, Hideki'
'Nakano, Motohiro'
'Usa, Daisuke'
'Maekawa, Hiroaki'
'Fujieda, Nobutaka'
'Nishiwaki, Nagatoshi'
'Seki, Shu'
'Fukuzumi, Shunichi'
'Itoh, Shinobu'

_publ_section_title
;
 Copper complexes of the non-innocent \b-diketiminate ligand containing
 phenol groups.
;
_journal_issue 7
_journal_name_full 'Dalton transactions (Cambridge, England : 2003)'
_journal_page_first 2438
_journal_page_last 2444
_journal_paper_doi 10.1039/c2dt32413j
_journal_volume 42
_journal_year 2013
_chemical_formula_moiety 'C31 H42 Cu N3 O4'
_chemical_formula_sum 'C31 H42 Cu N3 O4'
_chemical_formula_weight 584.24
_space_group_IT_number 14
_symmetry_cell_setting monoclinic
_symmetry_Int_Tables_number 14
_symmetry_space_group_name_Hall '-P 2ybc'
_symmetry_space_group_name_H-M 'P 1 21/c 1'
_atom_sites_solution_hydrogens geom
_atom_sites_solution_primary direct
_atom_sites_solution_secondary difmap
_cell_angle_alpha 90.0000
_cell_angle_beta 106.8925(8)
_cell_angle_gamma 90.0000
_cell_formula_units_Z 4
_cell_length_a 13.6036(4)
_cell_length_b 11.5230(4)
_cell_length_c 19.6796(6)
_cell_measurement_reflns_used 20276
_cell_measurement_temperature 103
_cell_measurement_theta_max 27.47
_cell_measurement_theta_min 3.02
_cell_volume 2951.75(16)
_computing_cell_refinement 'RAPID AUTO'
_computing_data_collection 'RAPID AUTO (Rigaku, ????)'
_computing_data_reduction 'RAPID AUTO'
_computing_molecular_graphics 'CrystalStructure 4.0'
_computing_publication_material 'CrystalStructure 4.0 (Rigaku, 2010)'
_computing_structure_refinement 'CRYSTALS (Carruthers, et al., 1999)'
_computing_structure_solution 'Il Milione (Burla, et al., 2007)'
_diffrn_ambient_temperature 103
_diffrn_detector_area_resol_mean 10.000
_diffrn_measured_fraction_theta_full 0.997
_diffrn_measured_fraction_theta_max 0.997
_diffrn_measurement_device_type 'Rigaku R-AXIS RAPID'
_diffrn_measurement_method w
_diffrn_radiation_type 'Mo Ka'
_diffrn_radiation_wavelength 0.71075
_diffrn_reflns_av_R_equivalents 0.0561
_diffrn_reflns_limit_h_max 17
_diffrn_reflns_limit_h_min -17
_diffrn_reflns_limit_k_max 14
_diffrn_reflns_limit_k_min -14
_diffrn_reflns_limit_l_max 25
_diffrn_reflns_limit_l_min -25
_diffrn_reflns_number 28178
_diffrn_reflns_theta_full 27.47
_diffrn_reflns_theta_max 27.47
_diffrn_standards_number 0
_exptl_absorpt_coefficient_mu 0.779
_exptl_absorpt_correction_T_max 0.925
_exptl_absorpt_correction_T_min 0.717
_exptl_absorpt_correction_type multi-scan
_exptl_absorpt_process_details 'ABSCOR (Rigaku, 1995)'
_exptl_crystal_colour black
_exptl_crystal_density_diffrn 1.315
_exptl_crystal_density_method 'not measured'
_exptl_crystal_description block
_exptl_crystal_F_000 1240.00
_exptl_crystal_size_max 0.200
_exptl_crystal_size_mid 0.200
_exptl_crystal_size_min 0.100
_refine_diff_density_max 0.731
_refine_diff_density_min -1.000
_refine_ls_extinction_method none
_refine_ls_goodness_of_fit_ref 0.979
_refine_ls_hydrogen_treatment constr
_refine_ls_number_parameters 394
_refine_ls_number_reflns 6740
_refine_ls_R_factor_gt 0.0489
_refine_ls_shift/su_max 0.000
_refine_ls_structure_factor_coef Fsqd
_refine_ls_weighting_details 'w = 1/[0.0025Fo^2^ + 1.0000s(Fo^2^)]/(4Fo^2^)'
_refine_ls_weighting_scheme calc
_refine_ls_wR_factor_ref 0.1488
_reflns_number_gt 4935
_reflns_number_total 6740
_reflns_threshold_expression F^2^>2.0s(F^2^)
_cod_data_source_file c2dt32413j.txt
_cod_data_source_block '[Cu(II)L(2-)]'
_cod_original_cell_volume 2951.76(14)
_cod_database_code 7020904

loop_
_symmetry_equiv_pos_site_id
_symmetry_equiv_pos_as_xyz
1 +X,+Y,+Z
2 -X,1/2+Y,1/2-Z
3 -X,-Y,-Z
4 +X,1/2-Y,1/2+Z

loop_
_atom_site_label
_atom_site_type_symbol
_atom_site_fract_x
_atom_site_fract_y
_atom_site_fract_z
_atom_site_U_iso_or_equiv
_atom_site_adp_type
_atom_site_occupancy
_atom_site_symmetry_multiplicity
_atom_site_calc_flag
_atom_site_refinement_flags
Cu1 Cu 0.26242(2) 0.09830(3) 0.20828(2) 0.02175(10) Uani 1.0 4 d .
O1 O 0.30900(14) 0.19045(15) 0.29092(10) 0.0246(5) Uani 1.0 4 d .
O2 O 0.33373(16) -0.04387(16) 0.24880(10) 0.0299(5) Uani 1.0 4 d .
O3 O 0.0017(2) 0.2700(3) -0.02958(12) 0.0534(8) Uani 1.0 4 d .
O4 O 0.03224(18) 0.10042(18) -0.06599(11) 0.0395(6) Uani 1.0 4 d .
N1 N 0.17967(16) 0.23127(19) 0.16710(12) 0.0228(6) Uani 1.0 4 d .
N2 N 0.22143(16) 0.00670(18) 0.12213(11) 0.0230(6) Uani 1.0 4 d .
N3 N 0.04542(18) 0.1752(2) -0.01926(12) 0.0302(7) Uani 1.0 4 d .
C1 C 0.1232(2) 0.2413(3) 0.10135(14) 0.0229(7) Uani 1.0 4 d .
C2 C 0.1131(2) 0.1507(3) 0.05064(14) 0.0247(7) Uani 1.0 4 d .
C3 C 0.1574(2) 0.0421(3) 0.06058(14) 0.0250(7) Uani 1.0 4 d .
C4 C 0.2620(2) -0.1036(3) 0.13108(14) 0.0239(7) Uani 1.0 4 d .
C5 C 0.2476(3) -0.1909(3) 0.07878(14) 0.0274(7) Uani 1.0 4 d .
C6 C 0.2931(3) -0.2970(3) 0.09554(15) 0.0257(7) Uani 1.0 4 d .
C7 C 0.3557(2) -0.3167(3) 0.16757(14) 0.0263(7) Uani 1.0 4 d .
C8 C 0.3748(2) -0.2369(3) 0.22081(14) 0.0238(7) Uani 1.0 4 d .
C9 C 0.3257(2) -0.1245(3) 0.20331(14) 0.0237(7) Uani 1.0 4 d .
C10 C 0.2807(3) -0.3957(3) 0.04158(15) 0.0294(8) Uani 1.0 4 d .
C11 C 0.2257(3) -0.4977(3) 0.06594(17) 0.0361(9) Uani 1.0 4 d .
C12 C 0.3858(3) -0.4353(3) 0.03686(16) 0.0323(8) Uani 1.0 4 d .
C13 C 0.2163(3) -0.3591(3) -0.03252(15) 0.0371(9) Uani 1.0 4 d .
C14 C 0.4451(2) -0.2596(3) 0.29578(14) 0.0245(7) Uani 1.0 4 d .
C15 C 0.5362(3) -0.1749(3) 0.31204(16) 0.0320(8) Uani 1.0 4 d .
C16 C 0.3858(3) -0.2444(3) 0.35124(15) 0.0316(8) Uani 1.0 4 d .
C17 C 0.4878(3) -0.3832(3) 0.30267(17) 0.0344(8) Uani 1.0 4 d .
C18 C 0.1861(2) 0.3179(3) 0.21933(14) 0.0225(7) Uani 1.0 4 d .
C19 C 0.1244(2) 0.4165(3) 0.20990(15) 0.0237(7) Uani 1.0 4 d .
C20 C 0.13284(19) 0.4920(3) 0.26609(14) 0.0230(7) Uani 1.0 4 d .
C21 C 0.2073(2) 0.4660(3) 0.33061(14) 0.0244(7) Uani 1.0 4 d .
C22 C 0.2702(2) 0.3690(3) 0.34232(14) 0.0215(6) Uani 1.0 4 d .
C23 C 0.25781(19) 0.2898(3) 0.28510(14) 0.0226(7) Uani 1.0 4 d .
C24 C 0.0599(3) 0.5963(3) 0.25671(15) 0.0281(7) Uani 1.0 4 d .
C25 C 0.0798(4) 0.6791(4) 0.2019(2) 0.0588(13) Uani 1.0 4 d .
C26 C 0.0747(3) 0.6644(3) 0.32579(17) 0.0368(9) Uani 1.0 4 d .
C27 C -0.0511(3) 0.5523(4) 0.2338(3) 0.0525(11) Uani 1.0 4 d .
C28 C 0.3492(2) 0.3457(3) 0.41427(14) 0.0252(7) Uani 1.0 4 d .
C29 C 0.3551(3) 0.4457(3) 0.46703(15) 0.0314(8) Uani 1.0 4 d .
C30 C 0.4571(2) 0.3304(3) 0.40512(15) 0.0288(7) Uani 1.0 4 d .
C31 C 0.3182(3) 0.2354(3) 0.44665(17) 0.0374(9) Uani 1.0 4 d .
H1 H 0.0881 0.3104 0.0867 0.0279 Uiso 1.0 4 calc R
H2 H 0.1413 -0.0092 0.0224 0.0298 Uiso 1.0 4 calc R
H3 H 0.2073 -0.1763 0.0326 0.0323 Uiso 1.0 4 calc R
H4 H 0.3856 -0.3896 0.1781 0.0324 Uiso 1.0 4 calc R
H5 H 0.2288 -0.5655 0.0382 0.0449 Uiso 1.0 4 calc R
H6 H 0.2590 -0.5135 0.1152 0.0450 Uiso 1.0 4 calc R
H7 H 0.1552 -0.4776 0.0599 0.0448 Uiso 1.0 4 calc R
H8 H 0.3774 -0.5023 0.0067 0.0402 Uiso 1.0 4 calc R
H9 H 0.4174 -0.3741 0.0175 0.0404 Uiso 1.0 4 calc R
H10 H 0.4288 -0.4548 0.0835 0.0404 Uiso 1.0 4 calc R
H11 H 0.2437 -0.2884 -0.0453 0.0444 Uiso 1.0 4 calc R
H12 H 0.2183 -0.4185 -0.0663 0.0443 Uiso 1.0 4 calc R
H13 H 0.1465 -0.3466 -0.0325 0.0442 Uiso 1.0 4 calc R
H14 H 0.5106 -0.0970 0.3037 0.0381 Uiso 1.0 4 calc R
H15 H 0.5758 -0.1831 0.3609 0.0381 Uiso 1.0 4 calc R
H16 H 0.5788 -0.1913 0.2820 0.0383 Uiso 1.0 4 calc R
H17 H 0.4300 -0.2610 0.3979 0.0385 Uiso 1.0 4 calc R
H18 H 0.3618 -0.1658 0.3496 0.0385 Uiso 1.0 4 calc R
H19 H 0.3281 -0.2963 0.3404 0.0383 Uiso 1.0 4 calc R
H20 H 0.5181 -0.3985 0.2652 0.0398 Uiso 1.0 4 calc R
H21 H 0.5390 -0.3919 0.3477 0.0397 Uiso 1.0 4 calc R
H22 H 0.4329 -0.4372 0.2996 0.0398 Uiso 1.0 4 calc R
H23 H 0.0777 0.4321 0.1659 0.0280 Uiso 1.0 4 calc R
H24 H 0.2145 0.5175 0.3681 0.0297 Uiso 1.0 4 calc R
H25 H 0.0572 0.6447 0.1556 0.0752 Uiso 1.0 4 calc R
H26 H 0.0432 0.7504 0.2020 0.0752 Uiso 1.0 4 calc R
H27 H 0.1521 0.6948 0.2139 0.0754 Uiso 1.0 4 calc R
H28 H 0.1444 0.6914 0.3424 0.0434 Uiso 1.0 4 calc R
H29 H 0.0288 0.7296 0.3171 0.0434 Uiso 1.0 4 calc R
H30 H 0.0604 0.6152 0.3611 0.0437 Uiso 1.0 4 calc R
H31 H -0.0636 0.5099 0.1901 0.0599 Uiso 1.0 4 calc R
H32 H -0.0614 0.5022 0.2700 0.0601 Uiso 1.0 4 calc R
H33 H -0.0978 0.6167 0.2271 0.0599 Uiso 1.0 4 calc R
H34 H 0.4060 0.4280 0.5110 0.0366 Uiso 1.0 4 calc R
H35 H 0.3735 0.5163 0.4479 0.0366 Uiso 1.0 4 calc R
H36 H 0.2895 0.4552 0.4753 0.0369 Uiso 1.0 4 calc R
H37 H 0.5046 0.3078 0.4496 0.0329 Uiso 1.0 4 calc R
H38 H 0.4549 0.2714 0.3703 0.0329 Uiso 1.0 4 calc R
H39 H 0.4793 0.4023 0.3897 0.0329 Uiso 1.0 4 calc R
H40 H 0.3658 0.2217 0.4926 0.0446 Uiso 1.0 4 calc R
H41 H 0.2504 0.2450 0.4513 0.0445 Uiso 1.0 4 calc R
H42 H 0.3189 0.1703 0.4163 0.0444 Uiso 1.0 4 calc R

loop_
_atom_site_aniso_label
_atom_site_aniso_U_11
_atom_site_aniso_U_22
_atom_site_aniso_U_33
_atom_site_aniso_U_12
_atom_site_aniso_U_13
_atom_site_aniso_U_23
Cu1 0.02707(19) 0.01549(18) 0.02193(19) 0.00088(12) 0.00590(14) -0.00214(12)
O1 0.0306(10) 0.0159(9) 0.0245(10) 0.0026(8) 0.0037(8) -0.0028(8)
O2 0.0451(12) 0.0182(10) 0.0238(10) 0.0051(9) 0.0057(9) -0.0044(8)
O3 0.0657(16) 0.0470(15) 0.0339(13) 0.0300(13) -0.0069(12) -0.0049(11)
O4 0.0511(14) 0.0348(12) 0.0264(11) -0.0007(10) 0.0013(10) -0.0065(9)
N1 0.0258(11) 0.0186(11) 0.0248(12) 0.0007(9) 0.0084(10) -0.0031(9)
N2 0.0274(11) 0.0170(11) 0.0244(12) -0.0013(9) 0.0072(10) -0.0027(9)
N3 0.0303(12) 0.0308(13) 0.0261(13) 0.0009(11) 0.0032(11) -0.0037(10)
C1 0.0238(13) 0.0199(13) 0.0256(14) 0.0000(11) 0.0080(11) 0.0007(11)
C2 0.0267(13) 0.0255(14) 0.0202(13) -0.0006(12) 0.0040(11) -0.0006(11)
C3 0.0314(14) 0.0216(14) 0.0218(13) -0.0033(11) 0.0073(12) -0.0042(11)
C4 0.0304(14) 0.0180(13) 0.0244(14) -0.0018(11) 0.0099(12) -0.0013(10)
C5 0.0386(16) 0.0220(14) 0.0204(13) -0.0001(12) 0.0066(13) -0.0019(11)
C6 0.0353(15) 0.0185(13) 0.0267(14) -0.0021(12) 0.0144(12) -0.0034(11)
C7 0.0338(14) 0.0189(13) 0.0281(14) -0.0002(11) 0.0119(13) -0.0003(11)
C8 0.0283(13) 0.0200(13) 0.0259(14) -0.0014(11) 0.0120(12) 0.0010(11)
C9 0.0303(14) 0.0178(12) 0.0253(14) -0.0025(11) 0.0120(12) -0.0016(10)
C10 0.0441(17) 0.0200(13) 0.0255(14) -0.0026(12) 0.0120(13) -0.0056(11)
C11 0.0515(18) 0.0227(15) 0.0379(17) -0.0097(14) 0.0193(15) -0.0083(13)
C12 0.0471(17) 0.0192(14) 0.0348(16) -0.0032(13) 0.0184(15) -0.0032(12)
C13 0.056(2) 0.0289(16) 0.0257(15) -0.0007(15) 0.0111(15) -0.0090(12)
C14 0.0306(14) 0.0214(13) 0.0227(13) 0.0014(11) 0.0096(12) -0.0006(10)
C15 0.0340(15) 0.0301(15) 0.0312(16) -0.0029(13) 0.0084(13) -0.0009(13)
C16 0.0418(17) 0.0317(16) 0.0228(14) 0.0050(14) 0.0118(13) 0.0037(12)
C17 0.0432(17) 0.0262(15) 0.0303(16) 0.0070(13) 0.0053(14) 0.0007(12)
C18 0.0265(13) 0.0192(13) 0.0221(13) -0.0028(11) 0.0074(11) -0.0010(10)
C19 0.0263(13) 0.0210(13) 0.0231(13) 0.0010(11) 0.0061(11) -0.0005(10)
C20 0.0222(12) 0.0190(13) 0.0299(14) 0.0005(11) 0.0107(12) -0.0001(11)
C21 0.0283(13) 0.0198(13) 0.0262(14) 0.0008(11) 0.0100(12) -0.0009(11)
C22 0.0230(12) 0.0184(12) 0.0240(13) -0.0025(10) 0.0084(11) 0.0012(10)
C23 0.0240(13) 0.0154(12) 0.0303(14) -0.0002(10) 0.0109(12) -0.0011(11)
C24 0.0306(14) 0.0231(14) 0.0293(15) 0.0076(12) 0.0066(12) -0.0039(11)
C25 0.091(3) 0.042(2) 0.055(3) 0.042(2) 0.040(3) 0.0254(18)
C26 0.0354(16) 0.0330(17) 0.0404(18) 0.0100(14) 0.0084(14) -0.0090(14)
C27 0.0296(16) 0.048(2) 0.072(3) 0.0138(15) 0.0028(17) -0.027(2)
C28 0.0334(14) 0.0200(13) 0.0210(13) 0.0007(12) 0.0061(12) 0.0005(11)
C29 0.0394(16) 0.0291(15) 0.0232(14) 0.0044(13) 0.0051(13) -0.0035(12)
C30 0.0280(14) 0.0261(14) 0.0281(14) 0.0008(12) 0.0015(12) -0.0030(12)
C31 0.055(2) 0.0276(16) 0.0291(16) 0.0001(15) 0.0106(15) 0.0059(13)

loop_
_atom_type_symbol
_atom_type_description
_atom_type_scat_dispersion_real
_atom_type_scat_dispersion_imag
_atom_type_scat_source
C C 0.003 0.002
;
International Tables for Crystallography
(1992, Vol. C, Tables 4.2.6.8 and 6.1.1.4)
;
H H 0.000 0.000
;
International Tables for Crystallography
(1992, Vol. C, Table 6.1.1.4)
;
O O 0.011 0.006
;
International Tables for Crystallography
(1992, Vol. C, Tables 4.2.6.8 and 6.1.1.4)
;
N N 0.006 0.003
;
International Tables for Crystallography
(1992, Vol. C, Tables 4.2.6.8 and 6.1.1.4)
;
Cu Cu 0.320 1.265
;
International Tables for Crystallography
(1992, Vol. C, Tables 4.2.6.8 and 6.1.1.4)
;

loop_
_geom_angle_atom_site_label_1
_geom_angle_atom_site_label_2
_geom_angle_atom_site_label_3
_geom_angle
_geom_angle_publ_flag
O1 Cu1 O2 96.74(8) yes
O1 Cu1 N1 85.66(9) yes
O1 Cu1 N2 176.78(10) yes
O2 Cu1 N1 174.55(10) yes
O2 Cu1 N2 83.26(8) yes
N1 Cu1 N2 94.62(9) yes
Cu1 O1 C23 111.94(15) yes
Cu1 O2 C9 113.23(16) yes
Cu1 N1 C1 126.1(2) yes
Cu1 N1 C18 110.40(16) yes
C1 N1 C18 123.5(3) yes
Cu1 N2 C3 125.05(18) yes
Cu1 N2 C4 112.86(16) yes
C3 N2 C4 122.0(3) yes
O3 N3 O4 122.5(3) yes
O3 N3 C2 118.3(3) yes
O4 N3 C2 119.2(3) yes
N1 C1 C2 122.7(3) yes
N3 C2 C1 115.5(3) yes
N3 C2 C3 116.4(3) yes
C1 C2 C3 128.1(3) yes
N2 C3 C2 123.4(3) yes
N2 C4 C5 126.8(3) yes
N2 C4 C9 112.4(3) yes
C5 C4 C9 120.8(3) yes
C4 C5 C6 120.3(3) yes
C5 C6 C7 118.3(3) yes
C5 C6 C10 123.1(3) yes
C7 C6 C10 118.6(3) yes
C6 C7 C8 125.1(3) yes
C7 C8 C9 116.6(3) yes
C7 C8 C14 123.6(3) yes
C9 C8 C14 119.8(3) yes
O2 C9 C4 118.2(3) yes
O2 C9 C8 123.0(3) yes
C4 C9 C8 118.8(3) yes
C6 C10 C11 108.4(3) yes
C6 C10 C12 110.3(3) yes
C6 C10 C13 112.0(3) yes
C11 C10 C12 109.7(3) yes
C11 C10 C13 108.2(3) yes
C12 C10 C13 108.1(3) yes
C8 C14 C15 109.4(3) yes
C8 C14 C16 110.7(3) yes
C8 C14 C17 111.1(3) yes
C15 C14 C16 109.7(3) yes
C15 C14 C17 108.1(3) yes
C16 C14 C17 107.8(3) yes
N1 C18 C19 124.8(3) yes
N1 C18 C23 112.5(3) yes
C19 C18 C23 122.6(3) yes
C18 C19 C20 119.9(3) yes
C19 C20 C21 117.3(3) yes
C19 C20 C24 119.7(3) yes
C21 C20 C24 123.0(3) yes
C20 C21 C22 124.7(3) yes
C21 C22 C23 117.4(3) yes
C21 C22 C28 121.9(3) yes
C23 C22 C28 120.6(3) yes
O1 C23 C18 118.8(3) yes
O1 C23 C22 123.2(3) yes
C18 C23 C22 118.0(3) yes
C20 C24 C25 109.5(3) yes
C20 C24 C26 112.4(3) yes
C20 C24 C27 108.9(3) yes
C25 C24 C26 107.6(3) yes
C25 C24 C27 111.2(3) yes
C26 C24 C27 107.2(3) yes
C22 C28 C29 112.2(3) yes
C22 C28 C30 110.4(3) yes
C22 C28 C31 109.0(3) yes
C29 C28 C30 107.5(3) yes
C29 C28 C31 107.9(3) yes
C30 C28 C31 109.9(3) yes
N1 C1 H1 119.043 no
C2 C1 H1 118.290 no
N2 C3 H2 118.500 no
C2 C3 H2 118.129 no
C4 C5 H3 120.069 no
C6 C5 H3 119.657 no
C6 C7 H4 117.186 no
C8 C7 H4 117.680 no
C10 C11 H5 109.789 no
C10 C11 H6 109.209 no
C10 C11 H7 109.505 no
H5 C11 H6 109.439 no
H5 C11 H7 109.440 no
H6 C11 H7 109.445 no
C10 C12 H8 109.348 no
C10 C12 H9 109.777 no
C10 C12 H10 109.379 no
H8 C12 H9 109.440 no
H8 C12 H10 109.445 no
H9 C12 H10 109.438 no
C10 C13 H11 109.043 no
C10 C13 H12 109.925 no
C10 C13 H13 109.534 no
H11 C13 H12 109.441 no
H11 C13 H13 109.442 no
H12 C13 H13 109.441 no
C14 C15 H14 109.138 no
C14 C15 H15 109.359 no
C14 C15 H16 110.000 no
H14 C15 H15 109.447 no
H14 C15 H16 109.438 no
H15 C15 H16 109.445 no
C14 C16 H17 110.088 no
C14 C16 H18 108.918 no
C14 C16 H19 109.503 no
H17 C16 H18 109.434 no
H17 C16 H19 109.443 no
H18 C16 H19 109.439 no
C14 C17 H20 109.811 no
C14 C17 H21 109.494 no
C14 C17 H22 109.197 no
H20 C17 H21 109.446 no
H20 C17 H22 109.443 no
H21 C17 H22 109.435 no
C18 C19 H23 120.270 no
C20 C19 H23 119.798 no
C20 C21 H24 117.599 no
C22 C21 H24 117.701 no
C24 C25 H25 109.875 no
C24 C25 H26 109.689 no
C24 C25 H27 108.943 no
H25 C25 H26 109.441 no
H25 C25 H27 109.437 no
H26 C25 H27 109.440 no
C24 C26 H28 109.310 no
C24 C26 H29 109.419 no
C24 C26 H30 109.771 no
H28 C26 H29 109.440 no
H28 C26 H30 109.440 no
H29 C26 H30 109.446 no
C24 C27 H31 109.589 no
C24 C27 H32 108.955 no
C24 C27 H33 109.959 no
H31 C27 H32 109.439 no
H31 C27 H33 109.442 no
H32 C27 H33 109.441 no
C28 C29 H34 109.386 no
C28 C29 H35 109.750 no
C28 C29 H36 109.368 no
H34 C29 H35 109.434 no
H34 C29 H36 109.444 no
H35 C29 H36 109.445 no
C28 C30 H37 109.580 no
C28 C30 H38 109.314 no
C28 C30 H39 109.594 no
H37 C30 H38 109.445 no
H37 C30 H39 109.443 no
H38 C30 H39 109.452 no
C28 C31 H40 109.615 no
C28 C31 H41 109.337 no
C28 C31 H42 109.548 no
H40 C31 H41 109.441 no
H40 C31 H42 109.440 no
H41 C31 H42 109.446 no

loop_
_geom_bond_atom_site_label_1
_geom_bond_atom_site_label_2
_geom_bond_distance
_geom_bond_publ_flag
Cu1 O1 1.8908(19) yes
Cu1 O2 1.9522(19) yes
Cu1 N1 1.934(3) yes
Cu1 N2 1.936(2) yes
O1 C23 1.327(3) yes
O2 C9 1.273(4) yes
O3 N3 1.233(4) yes
O4 N3 1.234(4) yes
N1 C1 1.304(4) yes
N1 C18 1.417(4) yes
N2 C3 1.334(3) yes
N2 C4 1.377(4) yes
N3 C2 1.443(4) yes
C1 C2 1.423(4) yes
C2 C3 1.378(4) yes
C4 C5 1.411(4) yes
C4 C9 1.454(4) yes
C5 C6 1.366(4) yes
C6 C7 1.444(4) yes
C6 C10 1.531(4) yes
C7 C8 1.361(4) yes
C8 C9 1.452(4) yes
C8 C14 1.529(4) yes
C10 C11 1.543(5) yes
C10 C12 1.530(5) yes
C10 C13 1.526(4) yes
C14 C15 1.536(4) yes
C14 C16 1.544(5) yes
C14 C17 1.530(4) yes
C18 C19 1.392(4) yes
C18 C23 1.414(4) yes
C19 C20 1.385(4) yes
C20 C21 1.407(4) yes
C20 C24 1.536(4) yes
C21 C22 1.386(4) yes
C22 C23 1.421(4) yes
C22 C28 1.532(4) yes
C24 C25 1.522(6) yes
C24 C26 1.531(5) yes
C24 C27 1.530(5) yes
C28 C29 1.538(4) yes
C28 C30 1.540(5) yes
C28 C31 1.535(5) yes
C1 H1 0.930 no
C3 H2 0.930 no
C5 H3 0.930 no
C7 H4 0.930 no
C11 H5 0.960 no
C11 H6 0.960 no
C11 H7 0.960 no
C12 H8 0.960 no
C12 H9 0.960 no
C12 H10 0.960 no
C13 H11 0.960 no
C13 H12 0.960 no
C13 H13 0.960 no
C15 H14 0.960 no
C15 H15 0.960 no
C15 H16 0.960 no
C16 H17 0.960 no
C16 H18 0.960 no
C16 H19 0.960 no
C17 H20 0.960 no
C17 H21 0.960 no
C17 H22 0.960 no
C19 H23 0.930 no
C21 H24 0.930 no
C25 H25 0.960 no
C25 H26 0.960 no
C25 H27 0.960 no
C26 H28 0.960 no
C26 H29 0.960 no
C26 H30 0.960 no
C27 H31 0.960 no
C27 H32 0.960 no
C27 H33 0.960 no
C29 H34 0.960 no
C29 H35 0.960 no
C29 H36 0.960 no
C30 H37 0.960 no
C30 H38 0.960 no
C30 H39 0.960 no
C31 H40 0.960 no
C31 H41 0.960 no
C31 H42 0.960 no

loop_
_geom_contact_atom_site_label_1
_geom_contact_atom_site_label_2
_geom_contact_distance
_geom_contact_publ_flag
_geom_contact_site_symmetry_2
Cu1 C2 3.233(3) no .
O1 C28 2.936(4) no .
O1 C30 3.013(3) no .
O1 C31 3.074(4) no .
O2 C7 3.579(4) no .
O2 C14 2.918(4) no .
O2 C15 3.069(4) no .
O2 C16 3.012(4) no .
O3 C1 2.647(4) no .
O3 C3 3.514(4) no .
O4 C1 3.556(4) no .
O4 C3 2.663(3) no .
N1 C3 2.978(4) no .
N2 C1 2.991(4) no .
C1 C19 2.936(4) no .
C1 C23 3.591(4) no .
C3 C5 2.931(4) no .
C4 C7 2.763(4) no .
C5 C8 2.877(4) no .
C5 C11 3.551(4) no .
C5 C13 2.862(4) no .
C6 C9 2.846(4) no .
C7 C11 3.070(4) no .
C7 C12 3.044(5) no .
C7 C15 3.567(4) no .
C7 C17 2.848(4) no .
C9 C15 3.090(4) no .
C9 C16 3.110(4) no .
C18 C21 2.725(4) no .
C19 C22 2.832(4) no .
C19 C25 3.082(5) no .
C19 C27 3.004(5) no .
C20 C23 2.844(4) no .
C21 C25 3.592(5) no .
C21 C26 2.896(5) no .
C21 C29 2.858(4) no .
C21 C31 3.543(4) no .
C23 C30 3.071(4) no .
C23 C31 3.108(5) no .
Cu1 C17 3.473(4) no 2_655
Cu1 C27 3.428(4) no 2_545
O2 C17 3.431(5) no 2_655
O3 C5 3.371(4) no 3_555
O3 C25 3.300(5) no 3_565
O4 N2 3.527(3) no 3_555
O4 C2 3.566(4) no 3_555
O4 C3 3.086(4) no 3_555
N1 C26 3.587(5) no 2_545
N2 O4 3.527(3) no 3_555
C1 C11 3.469(5) no 1_565
C1 C26 3.512(5) no 2_545
C2 O4 3.566(4) no 3_555
C3 O4 3.086(4) no 3_555
C5 O3 3.371(4) no 3_555
C11 C1 3.469(5) no 1_545
C17 Cu1 3.473(4) no 2_645
C17 O2 3.431(5) no 2_645
C25 O3 3.300(5) no 3_565
C26 N1 3.587(5) no 2_555
C26 C1 3.512(5) no 2_555
C27 Cu1 3.428(4) no 2_555
O1 H38 2.3335 no .
O1 H39 3.5329 no .
O1 H41 3.5288 no .
O1 H42 2.4424 no .
O2 H14 2.4121 no .
O2 H18 2.3687 no .
O2 H19 3.4345 no .
O3 H1 2.2954 no .
O4 H2 2.3073 no .
N1 H23 2.6947 no .
N2 H3 2.7186 no .
N3 H1 2.5315 no .
N3 H2 2.5027 no .
C1 H2 3.3205 no .
C1 H23 2.6999 no .
C3 H1 3.3153 no .
C3 H3 2.7047 no .
C4 H2 2.5324 no .
C5 H2 2.6029 no .
C5 H4 3.2336 no .
C5 H7 3.5156 no .
C5 H9 3.5864 no .
C5 H11 2.6743 no .
C5 H13 2.8565 no .
C6 H5 3.3221 no .
C6 H6 2.5876 no .
C6 H7 2.7527 no .
C6 H8 3.3369 no .
C6 H9 2.7418 no .
C6 H10 2.6506 no .
C6 H11 2.6575 no .
C6 H12 3.3550 no .
C6 H13 2.7813 no .
C7 H3 3.2606 no .
C7 H6 2.6740 no .
C7 H7 3.4656 no .
C7 H9 3.3619 no .
C7 H10 2.6858 no .
C7 H16 3.5206 no .
C7 H19 3.5370 no .
C7 H20 2.6434 no .
C7 H22 2.8633 no .
C8 H14 2.6304 no .
C8 H15 3.3284 no .
C8 H16 2.7355 no .
C8 H17 3.3572 no .
C8 H18 2.7173 no .
C8 H19 2.6986 no .
C8 H20 2.6524 no .
C8 H21 3.3425 no .
C8 H22 2.7647 no .
C9 H3 3.3304 no .
C9 H4 3.2366 no .
C9 H14 2.7272 no .
C9 H16 3.4269 no .
C9 H18 2.8160 no .
C9 H19 3.3390 no .
C10 H3 2.7043 no .
C10 H4 2.6526 no .
C11 H4 2.8931 no .
C11 H8 2.6487 no .
C11 H9 3.3437 no .
C11 H10 2.7279 no .
C11 H11 3.3146 no .
C11 H12 2.7317 no .
C11 H13 2.5952 no .
C12 H4 2.8306 no .
C12 H5 2.6170 no .
C12 H6 2.7765 no .
C12 H7 3.3335 no .
C12 H11 2.7209 no .
C12 H12 2.5817 no .
C12 H13 3.3054 no .
C13 H3 2.4868 no .
C13 H5 2.7363 no .
C13 H6 3.3122 no .
C13 H7 2.5961 no .
C13 H8 2.6719 no .
C13 H9 2.6300 no .
C13 H10 3.3086 no .
C14 H4 2.6777 no .
C15 H17 2.7104 no .
C15 H18 2.6828 no .
C15 H19 3.3464 no .
C15 H20 2.7231 no .
C15 H21 2.5939 no .
C15 H22 3.3112 no .
C16 H14 2.7505 no .
C16 H15 2.6336 no .
C16 H16 3.3477 no .
C16 H20 3.3216 no .
C16 H21 2.7064 no .
C16 H22 2.5995 no .
C17 H4 2.4421 no .
C17 H14 3.3123 no .
C17 H15 2.6961 no .
C17 H16 2.6230 no .
C17 H17 2.6413 no .
C17 H18 3.3147 no .
C17 H19 2.6864 no .
C18 H1 2.5646 no .
C19 H1 2.6313 no .
C19 H24 3.2148 no .
C19 H25 2.8849 no .
C19 H27 3.2271 no .
C19 H31 2.6965 no .
C19 H32 3.2413 no .
C20 H25 2.7540 no .
C20 H26 3.3245 no .
C20 H27 2.5967 no .
C20 H28 2.7246 no .
C20 H29 3.3670 no .
C20 H30 2.7488 no .
C20 H31 2.6638 no .
C20 H32 2.6691 no .
C20 H33 3.3313 no .
C21 H23 3.2313 no .
C21 H27 3.4331 no .
C21 H28 2.7652 no .
C21 H30 2.8290 no .
C21 H32 3.5250 no .
C21 H35 2.7827 no .
C21 H36 2.7436 no .
C21 H41 3.4147 no .
C22 H34 3.3662 no .
C22 H35 2.7337 no .
C22 H36 2.7403 no .
C22 H37 3.3472 no .
C22 H38 2.6596 no .
C22 H39 2.7494 no .
C22 H40 3.3296 no .
C22 H41 2.6552 no .
C22 H42 2.6907 no .
C23 H23 3.2944 no .
C23 H24 3.2349 no .
C23 H38 2.7257 no .
C23 H39 3.3745 no .
C23 H41 3.3411 no .
C23 H42 2.8289 no .
C24 H23 2.6610 no .
C24 H24 2.7160 no .
C25 H23 2.9318 no .
C25 H28 2.6494 no .
C25 H29 2.6211 no .
C25 H30 3.3024 no .
C25 H31 2.7191 no .
C25 H32 3.3373 no .
C25 H33 2.6998 no .
C26 H24 2.5007 no .
C26 H25 3.2962 no .
C26 H26 2.5483 no .
C26 H27 2.7248 no .
C26 H31 3.3042 no .
C26 H32 2.6357 no .
C26 H33 2.6331 no .
C27 H23 2.8510 no .
C27 H25 2.6432 no .
C27 H26 2.7769 no .
C27 H27 3.3337 no .
C27 H28 3.3020 no .
C27 H29 2.6477 no .
C27 H30 2.6266 no .
C28 H24 2.6714 no .
C29 H24 2.4430 no .
C29 H37 2.6795 no .
C29 H38 3.3172 no .
C29 H39 2.6294 no .
C29 H40 2.6263 no .
C29 H41 2.6872 no .
C29 H42 3.3205 no .
C30 H34 2.6336 no .
C30 H35 2.6731 no .
C30 H36 3.3185 no .
C30 H40 2.7056 no .
C30 H41 3.3449 no .
C30 H42 2.6879 no .
C31 H34 2.6608 no .
C31 H35 3.3225 no .
C31 H36 2.6494 no .
C31 H37 2.6530 no .
C31 H38 2.7399 no .
C31 H39 3.3437 no .
H1 H23 2.1328 no .
H2 H3 2.1098 no .
H3 H11 2.1691 no .
H3 H12 3.4303 no .
H3 H13 2.3587 no .
H4 H5 3.5814 no .
H4 H6 2.3029 no .
H4 H7 3.4689 no .
H4 H8 3.5861 no .
H4 H9 3.3174 no .
H4 H10 2.2394 no .
H4 H20 2.0963 no .
H4 H21 3.3827 no .
H4 H22 2.3531 no .
H5 H8 2.3936 no .
H5 H9 3.4957 no .
H5 H10 2.9006 no .
H5 H12 2.6364 no .
H5 H13 2.9406 no .
H6 H8 3.0267 no .
H6 H10 2.6492 no .
H6 H13 3.4503 no .
H7 H8 3.4854 no .
H7 H11 3.4553 no .
H7 H12 2.9329 no .
H7 H13 2.3396 no .
H8 H11 3.0580 no .
H8 H12 2.4239 no .
H8 H13 3.5028 no .
H9 H11 2.5273 no .
H9 H12 2.7788 no .
H9 H13 3.5411 no .
H10 H11 3.5679 no .
H10 H12 3.4866 no .
H10 H20 3.4865 no .
H14 H17 3.0649 no .
H14 H18 2.5685 no .
H14 H20 3.5636 no .
H14 H21 3.5004 no .
H15 H17 2.4732 no .
H15 H18 2.8613 no .
H15 H19 3.5264 no .
H15 H20 3.0768 no .
H15 H21 2.4563 no .
H15 H22 3.5277 no .
H16 H17 3.5546 no .
H16 H18 3.5844 no .
H16 H20 2.5161 no .
H16 H21 2.7773 no .
H16 H22 3.5333 no .
H17 H20 3.5488 no .
H17 H21 2.5112 no .
H17 H22 2.8129 no .
H18 H21 3.5569 no .
H18 H22 3.4978 no .
H19 H20 3.5333 no .
H19 H21 3.0382 no .
H19 H22 2.4456 no .
H23 H25 2.4671 no .
H23 H27 3.2443 no .
H23 H31 2.2918 no .
H23 H32 3.2682 no .
H24 H27 3.5510 no .
H24 H28 2.2139 no .
H24 H29 3.4476 no .
H24 H30 2.3473 no .
H24 H34 3.3910 no .
H24 H35 2.2740 no .
H24 H36 2.1807 no .
H24 H41 3.5087 no .
H25 H28 3.5604 no .
H25 H29 3.4539 no .
H25 H31 2.4939 no .
H25 H32 3.5334 no .
H25 H33 2.8726 no .
H26 H28 2.7888 no .
H26 H29 2.3424 no .
H26 H30 3.4443 no .
H26 H31 3.1059 no .
H26 H33 2.6165 no .
H27 H28 2.5609 no .
H27 H29 3.0129 no .
H27 H30 3.5902 no .
H27 H31 3.5447 no .
H27 H33 3.5974 no .
H28 H32 3.5075 no .
H28 H33 3.5209 no .
H29 H31 3.5233 no .
H29 H32 2.9281 no .
H29 H33 2.4552 no .
H30 H31 3.5137 no .
H30 H32 2.4354 no .
H30 H33 2.8797 no .
H34 H37 2.4737 no .
H34 H38 3.5272 no .
H34 H39 2.8580 no .
H34 H40 2.4428 no .
H34 H41 2.9773 no .
H34 H42 3.5231 no .
H35 H37 2.9855 no .
H35 H38 3.5358 no .
H35 H39 2.4624 no .
H35 H40 3.5167 no .
H35 H41 3.5572 no .
H36 H37 3.5445 no .
H36 H39 3.5228 no .
H36 H40 2.8687 no .
H36 H41 2.4957 no .
H36 H42 3.5437 no .
H37 H40 2.4885 no .
H37 H41 3.5421 no .
H37 H42 2.8903 no .
H38 H40 3.0472 no .
H38 H41 3.5981 no .
H38 H42 2.5625 no .
H39 H40 3.5541 no .
H39 H42 3.5827 no .
Cu1 H16 3.2152 no 2_655
Cu1 H20 2.8785 no 2_655
Cu1 H21 3.2019 no 2_655
Cu1 H32 3.0923 no 2_545
Cu1 H33 2.8873 no 2_545
O1 H16 2.7415 no 2_655
O1 H20 3.0515 no 2_655
O1 H33 2.9178 no 2_545
O2 H20 2.6962 no 2_655
O2 H21 3.4030 no 2_655
O3 H3 3.0262 no 3_555
O3 H5 3.5382 no 1_565
O3 H7 3.1454 no 3_555
O3 H13 2.7879 no 3_555
O3 H25 2.5695 no 3_565
O3 H26 3.2769 no 3_565
O3 H41 3.5149 no 4_554
O4 H2 2.9307 no 3_555
O4 H24 3.3970 no 4_554
O4 H25 3.4599 no 3_565
O4 H26 3.0947 no 3_565
O4 H30 2.9486 no 4_554
O4 H32 3.3239 no 4_554
O4 H36 3.4150 no 4_554
O4 H41 3.3925 no 4_554
N1 H6 3.3908 no 1_565
N1 H16 3.2683 no 2_655
N1 H29 2.9415 no 2_545
N1 H30 3.4221 no 2_545
N1 H32 3.4991 no 2_545
N1 H33 2.9448 no 2_545
N2 H21 3.3485 no 2_655
N2 H32 3.4539 no 2_545
N2 H36 3.3087 no 4_554
N3 H2 3.1657 no 3_555
N3 H3 3.3711 no 3_555
N3 H25 3.3587 no 3_565
N3 H26 3.5502 no 3_565
N3 H41 3.1460 no 4_554
C1 H5 3.0979 no 1_565
C1 H6 3.3427 no 1_565
C1 H7 3.3990 no 1_565
C1 H29 2.9660 no 2_545
C1 H30 3.1575 no 2_545
C2 H30 3.3364 no 2_545
C2 H36 3.3926 no 4_554
C2 H41 3.2989 no 4_554
C3 H36 2.7917 no 4_554
C4 H21 3.5770 no 2_655
C4 H27 3.4215 no 1_545
C5 H27 3.5361 no 1_545
C5 H36 3.5382 no 4_554
C5 H37 3.5740 no 2_645
C6 H27 3.4222 no 1_545
C6 H37 3.3539 no 2_645
C6 H38 3.3898 no 2_645
C7 H27 3.1611 no 1_545
C7 H38 3.0563 no 2_645
C8 H27 3.0953 no 1_545
C8 H38 3.3174 no 2_645
C9 H20 3.3041 no 2_655
C9 H21 3.5565 no 2_655
C9 H27 3.2011 no 1_545
C11 H1 3.0007 no 1_545
C11 H15 3.4154 no 2_645
C11 H23 3.2993 no 1_545
C12 H14 3.5684 no 2_645
C12 H15 3.4442 no 2_645
C12 H37 3.1488 no 2_645
C12 H38 3.3774 no 2_645
C12 H40 3.4036 no 4_544
C12 H42 3.5407 no 4_544
C13 H18 3.4725 no 4_544
C13 H28 3.0582 no 4_554
C15 H4 3.4440 no 2_655
C15 H6 3.3100 no 2_655
C15 H10 3.2128 no 2_655
C15 H20 3.5141 no 2_655
C16 H9 3.4551 no 4_545
C16 H11 3.2104 no 4_545
C16 H27 3.5927 no 1_545
C16 H28 3.3213 no 1_545
C16 H35 3.3806 no 1_545
C17 H14 3.2366 no 2_645
C17 H34 3.5663 no 3_656
C17 H39 3.0283 no 1_545
C18 H6 3.1842 no 1_565
C18 H16 3.2077 no 2_655
C18 H29 2.9799 no 2_545
C18 H33 2.9447 no 2_545
C19 H6 3.0758 no 1_565
C19 H7 3.3316 no 1_565
C19 H29 2.9366 no 2_545
C20 H19 3.5903 no 1_565
C21 H19 3.1713 no 1_565
C21 H22 3.4824 no 1_565
C22 H22 3.4162 no 1_565
C23 H16 2.9044 no 2_655
C23 H33 2.9106 no 2_545
C26 H1 3.5943 no 2_555
C26 H11 3.2208 no 4_555
C26 H13 3.3993 no 4_555
C26 H19 3.4047 no 1_565
C29 H2 3.4681 no 4_555
C29 H21 3.5638 no 3_656
C29 H34 3.4709 no 3_666
C29 H37 3.5465 no 3_666
C29 H39 3.5220 no 3_666
C30 H9 3.0458 no 2_655
C30 H16 3.5796 no 2_655
C30 H22 3.3456 no 1_565
C30 H34 3.4862 no 3_666
C30 H35 3.5950 no 3_666
C31 H5 3.1365 no 4_545
C31 H8 2.9498 no 4_545
H1 C11 3.0007 no 1_565
H1 C26 3.5943 no 2_545
H1 H5 2.7709 no 1_565
H1 H6 3.0132 no 1_565
H1 H7 2.7131 no 1_565
H1 H13 3.0851 no 3_555
H1 H29 2.9544 no 2_545
H1 H30 3.3767 no 2_545
H2 O4 2.9307 no 3_555
H2 N3 3.1657 no 3_555
H2 C29 3.4681 no 4_554
H2 H24 3.4608 no 4_554
H2 H30 3.2787 no 4_554
H2 H36 2.5286 no 4_554
H3 O3 3.0262 no 3_555
H3 N3 3.3711 no 3_555
H3 H28 3.5938 no 4_554
H3 H30 3.4582 no 4_554
H3 H36 3.1212 no 4_554
H4 C15 3.4440 no 2_645
H4 H14 2.7460 no 2_645
H4 H15 3.5402 no 2_645
H4 H16 3.5664 no 2_645
H4 H27 3.5828 no 1_545
H4 H38 3.2028 no 2_645
H5 O3 3.5382 no 1_545
H5 C1 3.0979 no 1_545
H5 C31 3.1365 no 4_544
H5 H1 2.7709 no 1_545
H5 H15 3.1266 no 2_645
H5 H40 2.9145 no 4_544
H5 H41 2.7544 no 4_544
H5 H42 3.2304 no 4_544
H6 N1 3.3908 no 1_545
H6 C1 3.3427 no 1_545
H6 C15 3.3100 no 2_645
H6 C18 3.1842 no 1_545
H6 C19 3.0758 no 1_545
H6 H1 3.0132 no 1_545
H6 H14 3.2238 no 2_645
H6 H15 2.9105 no 2_645
H6 H16 3.2509 no 2_645
H6 H23 2.9847 no 1_545
H6 H25 3.5722 no 1_545
H7 O3 3.1454 no 3_555
H7 C1 3.3990 no 1_545
H7 C19 3.3316 no 1_545
H7 H1 2.7131 no 1_545
H7 H23 2.7987 no 1_545
H7 H25 2.9610 no 1_545
H8 C31 2.9498 no 4_544
H8 H8 3.4231 no 3_645
H8 H9 3.2900 no 3_645
H8 H15 3.2510 no 2_645
H8 H40 2.5429 no 4_544
H8 H41 3.3011 no 4_544
H8 H42 2.5931 no 4_544
H9 C16 3.4551 no 4_544
H9 C30 3.0458 no 2_645
H9 H8 3.2900 no 3_645
H9 H17 2.8677 no 4_544
H9 H18 3.2022 no 4_544
H9 H37 2.3546 no 2_645
H9 H38 2.9116 no 2_645
H9 H40 3.2093 no 2_645
H9 H42 3.4801 no 2_645
H10 C15 3.2128 no 2_645
H10 H14 2.6894 no 2_645
H10 H15 2.8572 no 2_645
H10 H37 3.2783 no 2_645
H10 H38 3.0476 no 2_645
H10 H40 3.5356 no 4_544
H11 C16 3.2104 no 4_544
H11 C26 3.2208 no 4_554
H11 H17 3.1039 no 4_544
H11 H18 3.0122 no 4_544
H11 H19 2.9706 no 4_544
H11 H24 3.5224 no 4_554
H11 H28 2.4949 no 4_554
H11 H29 3.4254 no 4_554
H11 H30 3.3051 no 4_554
H11 H37 3.5712 no 2_645
H12 H18 3.0627 no 4_544
H12 H28 3.1686 no 4_554
H12 H31 2.9145 no 3_555
H12 H42 3.2691 no 4_544
H13 O3 2.7879 no 3_555
H13 C26 3.3993 no 4_554
H13 H1 3.0851 no 3_555
H13 H23 3.5369 no 3_555
H13 H28 3.0361 no 4_554
H13 H29 3.2218 no 4_554
H13 H30 3.3823 no 4_554
H13 H31 3.5204 no 3_555
H14 C12 3.5684 no 2_655
H14 C17 3.2366 no 2_655
H14 H4 2.7460 no 2_655
H14 H6 3.2238 no 2_655
H14 H10 2.6894 no 2_655
H14 H20 2.6293 no 2_655
H14 H22 3.0041 no 2_655
H15 C11 3.4154 no 2_655
H15 C12 3.4442 no 2_655
H15 H4 3.5402 no 2_655
H15 H5 3.1266 no 2_655
H15 H6 2.9105 no 2_655
H15 H8 3.2510 no 2_655
H15 H10 2.8572 no 2_655
H15 H40 2.7951 no 3_656
H16 Cu1 3.2152 no 2_645
H16 O1 2.7415 no 2_645
H16 N1 3.2683 no 2_645
H16 C18 3.2077 no 2_645
H16 C23 2.9044 no 2_645
H16 C30 3.5796 no 2_645
H16 H4 3.5664 no 2_655
H16 H6 3.2509 no 2_655
H16 H22 3.3215 no 2_655
H16 H38 2.9286 no 2_645
H16 H39 3.4128 no 2_645
H17 H9 2.8677 no 4_545
H17 H11 3.1039 no 4_545
H17 H34 3.0938 no 3_656
H17 H35 2.9286 no 1_545
H17 H37 2.9213 no 3_656
H17 H40 3.0139 no 3_656
H18 C13 3.4725 no 4_545
H18 H9 3.2022 no 4_545
H18 H11 3.0122 no 4_545
H18 H12 3.0627 no 4_545
H18 H28 3.3526 no 1_545
H19 C20 3.5903 no 1_545
H19 C21 3.1713 no 1_545
H19 C26 3.4047 no 1_545
H19 H11 2.9706 no 4_545
H19 H24 2.7896 no 1_545
H19 H27 2.9112 no 1_545
H19 H28 2.5148 no 1_545
H19 H35 2.9591 no 1_545
H20 Cu1 2.8785 no 2_645
H20 O1 3.0515 no 2_645
H20 O2 2.6962 no 2_645
H20 C9 3.3041 no 2_645
H20 C15 3.5141 no 2_645
H20 H14 2.6293 no 2_645
H20 H38 3.4120 no 2_645
H20 H39 3.5082 no 1_545
H21 Cu1 3.2019 no 2_645
H21 O2 3.4030 no 2_645
H21 N2 3.3485 no 2_645
H21 C4 3.5770 no 2_645
H21 C9 3.5565 no 2_645
H21 C29 3.5638 no 3_656
H21 H34 2.6934 no 3_656
H21 H35 3.5564 no 1_545
H21 H39 2.7129 no 1_545
H22 C21 3.4824 no 1_545
H22 C22 3.4162 no 1_545
H22 C30 3.3456 no 1_545
H22 H14 3.0041 no 2_645
H22 H16 3.3215 no 2_645
H22 H35 3.2889 no 1_545
H22 H39 2.5122 no 1_545
H23 C11 3.2993 no 1_565
H23 H6 2.9847 no 1_565
H23 H7 2.7987 no 1_565
H23 H13 3.5369 no 3_555
H23 H29 2.8167 no 2_545
H24 O4 3.3970 no 4_555
H24 H2 3.4608 no 4_555
H24 H11 3.5224 no 4_555
H24 H19 2.7896 no 1_565
H25 O3 2.5695 no 3_565
H25 O4 3.4599 no 3_565
H25 N3 3.3587 no 3_565
H25 H6 3.5722 no 1_565
H25 H7 2.9610 no 1_565
H26 O3 3.2769 no 3_565
H26 O4 3.0947 no 3_565
H26 N3 3.5502 no 3_565
H26 H32 2.9500 no 2_555
H27 C4 3.4215 no 1_565
H27 C5 3.5361 no 1_565
H27 C6 3.4222 no 1_565
H27 C7 3.1611 no 1_565
H27 C8 3.0953 no 1_565
H27 C9 3.2011 no 1_565
H27 C16 3.5927 no 1_565
H27 H4 3.5828 no 1_565
H27 H19 2.9112 no 1_565
H28 C13 3.0582 no 4_555
H28 C16 3.3213 no 1_565
H28 H3 3.5938 no 4_555
H28 H11 2.4949 no 4_555
H28 H12 3.1686 no 4_555
H28 H13 3.0361 no 4_555
H28 H18 3.3526 no 1_565
H28 H19 2.5148 no 1_565
H29 N1 2.9415 no 2_555
H29 C1 2.9660 no 2_555
H29 C18 2.9799 no 2_555
H29 C19 2.9366 no 2_555
H29 H1 2.9544 no 2_555
H29 H11 3.4254 no 4_555
H29 H13 3.2218 no 4_555
H29 H23 2.8167 no 2_555
H29 H31 3.2735 no 2_555
H30 O4 2.9486 no 4_555
H30 N1 3.4221 no 2_555
H30 C1 3.1575 no 2_555
H30 C2 3.3364 no 2_555
H30 H1 3.3767 no 2_555
H30 H2 3.2787 no 4_555
H30 H3 3.4582 no 4_555
H30 H11 3.3051 no 4_555
H30 H13 3.3823 no 4_555
H31 H12 2.9145 no 3_555
H31 H13 3.5204 no 3_555
H31 H29 3.2735 no 2_545
H32 Cu1 3.0923 no 2_555
H32 O4 3.3239 no 4_555
H32 N1 3.4991 no 2_555
H32 N2 3.4539 no 2_555
H32 H26 2.9500 no 2_545
H33 Cu1 2.8873 no 2_555
H33 O1 2.9178 no 2_555
H33 N1 2.9448 no 2_555
H33 C18 2.9447 no 2_555
H33 C23 2.9106 no 2_555
H33 H42 3.5298 no 2_555
H34 C17 3.5663 no 3_656
H34 C29 3.4709 no 3_666
H34 C30 3.4862 no 3_666
H34 H17 3.0938 no 3_656
H34 H21 2.6934 no 3_656
H34 H34 3.1824 no 3_666
H34 H35 2.9412 no 3_666
H34 H37 3.2859 no 3_666
H34 H39 2.8825 no 3_666
H35 C16 3.3806 no 1_565
H35 C30 3.5950 no 3_666
H35 H17 2.9286 no 1_565
H35 H19 2.9591 no 1_565
H35 H21 3.5564 no 1_565
H35 H22 3.2889 no 1_565
H35 H34 2.9412 no 3_666
H35 H35 3.4766 no 3_666
H35 H37 2.9972 no 3_666
H35 H39 3.3754 no 3_666
H36 O4 3.4150 no 4_555
H36 N2 3.3087 no 4_555
H36 C2 3.3926 no 4_555
H36 C3 2.7917 no 4_555
H36 C5 3.5382 no 4_555
H36 H2 2.5286 no 4_555
H36 H3 3.1212 no 4_555
H37 C5 3.5740 no 2_655
H37 C6 3.3539 no 2_655
H37 C12 3.1488 no 2_655
H37 C29 3.5465 no 3_666
H37 H9 2.3546 no 2_655
H37 H10 3.2783 no 2_655
H37 H11 3.5712 no 2_655
H37 H17 2.9213 no 3_656
H37 H34 3.2859 no 3_666
H37 H35 2.9972 no 3_666
H38 C6 3.3898 no 2_655
H38 C7 3.0563 no 2_655
H38 C8 3.3174 no 2_655
H38 C12 3.3774 no 2_655
H38 H4 3.2028 no 2_655
H38 H9 2.9116 no 2_655
H38 H10 3.0476 no 2_655
H38 H16 2.9286 no 2_655
H38 H20 3.4120 no 2_655
H39 C17 3.0283 no 1_565
H39 C29 3.5220 no 3_666
H39 H16 3.4128 no 2_655
H39 H20 3.5082 no 1_565
H39 H21 2.7129 no 1_565
H39 H22 2.5122 no 1_565
H39 H34 2.8825 no 3_666
H39 H35 3.3754 no 3_666
H40 C12 3.4036 no 4_545
H40 H5 2.9145 no 4_545
H40 H8 2.5429 no 4_545
H40 H9 3.2093 no 2_655
H40 H10 3.5356 no 4_545
H40 H15 2.7951 no 3_656
H40 H17 3.0139 no 3_656
H41 O3 3.5149 no 4_555
H41 O4 3.3925 no 4_555
H41 N3 3.1460 no 4_555
H41 C2 3.2989 no 4_555
H41 H5 2.7544 no 4_545
H41 H8 3.3011 no 4_545
H42 C12 3.5407 no 4_545
H42 H5 3.2304 no 4_545
H42 H8 2.5931 no 4_545
H42 H9 3.4801 no 2_655
H42 H12 3.2691 no 4_545
H42 H33 3.5298 no 2_545

loop_
_geom_torsion_atom_site_label_1
_geom_torsion_atom_site_label_2
_geom_torsion_atom_site_label_3
_geom_torsion_atom_site_label_4
_geom_torsion
_geom_torsion_publ_flag
O1 Cu1 O2 C9 -173.93(15) no
O2 Cu1 O1 C23 -167.99(14) no
O1 Cu1 N1 C1 174.6(2) no
O1 Cu1 N1 C18 -7.02(14) no
N1 Cu1 O1 C23 7.09(14) no
O2 Cu1 N2 C3 175.8(2) no
O2 Cu1 N2 C4 -1.52(15) no
N2 Cu1 O2 C9 2.83(15) no
N1 Cu1 N2 C3 0.8(2) no
N1 Cu1 N2 C4 -176.48(15) no
N2 Cu1 N1 C1 -2.2(2) no
N2 Cu1 N1 C18 176.20(15) no
Cu1 O1 C23 C18 -5.8(3) no
Cu1 O1 C23 C22 173.14(18) no
Cu1 O2 C9 C4 -3.6(4) no
Cu1 O2 C9 C8 178.23(18) no
Cu1 N1 C1 C2 2.0(4) no
Cu1 N1 C18 C19 -170.0(2) no
Cu1 N1 C18 C23 5.6(3) no
C1 N1 C18 C19 8.5(5) no
C1 N1 C18 C23 -175.9(3) no
C18 N1 C1 C2 -176.3(3) no
Cu1 N2 C3 C2 0.9(4) no
Cu1 N2 C4 C5 -179.5(2) no
Cu1 N2 C4 C9 0.1(3) no
C3 N2 C4 C5 3.1(5) no
C3 N2 C4 C9 -177.2(3) no
C4 N2 C3 C2 177.9(3) no
O3 N3 C2 C1 -0.6(4) no
O3 N3 C2 C3 177.7(3) no
O4 N3 C2 C1 -179.6(3) no
O4 N3 C2 C3 -1.2(4) no
N1 C1 C2 N3 178.4(3) no
N1 C1 C2 C3 0.3(5) no
N3 C2 C3 N2 -179.9(3) no
C1 C2 C3 N2 -1.8(5) no
N2 C4 C5 C6 180.0(3) no
N2 C4 C9 O2 2.3(4) no
N2 C4 C9 C8 -179.4(3) no
C5 C4 C9 O2 -178.0(3) no
C5 C4 C9 C8 0.2(5) no
C9 C4 C5 C6 0.4(5) no
C4 C5 C6 C7 -0.1(5) no
C4 C5 C6 C10 179.9(3) no
C5 C6 C7 C8 -1.0(5) no
C5 C6 C10 C11 -116.8(3) no
C5 C6 C10 C12 123.1(3) no
C5 C6 C10 C13 2.6(5) no
C7 C6 C10 C11 63.2(4) no
C7 C6 C10 C12 -57.0(4) no
C7 C6 C10 C13 -177.5(3) no
C10 C6 C7 C8 179.0(3) no
C6 C7 C8 C9 1.6(5) no
C6 C7 C8 C14 -177.5(3) no
C7 C8 C9 O2 177.0(3) no
C7 C8 C9 C4 -1.2(4) no
C7 C8 C14 C15 117.9(3) no
C7 C8 C14 C16 -121.1(3) no
C7 C8 C14 C17 -1.3(4) no
C9 C8 C14 C15 -61.2(4) no
C9 C8 C14 C16 59.8(4) no
C9 C8 C14 C17 179.6(3) no
C14 C8 C9 O2 -3.9(5) no
C14 C8 C9 C4 178.0(3) no
N1 C18 C19 C20 175.9(3) no
N1 C18 C23 O1 -0.0(4) no
N1 C18 C23 C22 -179.0(3) no
C19 C18 C23 O1 175.8(3) no
C19 C18 C23 C22 -3.3(5) no
C23 C18 C19 C20 0.6(5) no
C18 C19 C20 C21 1.9(4) no
C18 C19 C20 C24 -176.1(3) no
C19 C20 C21 C22 -2.0(5) no
C19 C20 C24 C25 -65.0(3) no
C19 C20 C24 C26 175.5(3) no
C19 C20 C24 C27 56.9(4) no
C21 C20 C24 C25 117.2(3) no
C21 C20 C24 C26 -2.4(4) no
C21 C20 C24 C27 -121.0(3) no
C24 C20 C21 C22 176.0(3) no
C20 C21 C22 C23 -0.6(5) no
C20 C21 C22 C28 -179.5(3) no
C21 C22 C23 O1 -175.8(3) no
C21 C22 C23 C18 3.1(4) no
C21 C22 C28 C29 -4.8(4) no
C21 C22 C28 C30 -124.7(3) no
C21 C22 C28 C31 114.6(3) no
C23 C22 C28 C29 176.3(3) no
C23 C22 C28 C30 56.5(4) no
C23 C22 C28 C31 -64.3(4) no
C28 C22 C23 O1 3.1(5) no
C28 C22 C23 C18 -177.9(3) no
